data_2232602
loop_
_publ_author_name
'Khalaji, Aliakbar Dehno'
'Fejfarov\'a, Karla'
'Du\<sek, Michal'

_publ_section_title
;
 (<i>E</i>)-2-Cyano-3-(2,3-dimethoxyphenyl)acrylic acid
;
_journal_coeditor_code BT5719
_journal_issue 12
_journal_name_full 'Acta Crystallographica Section E'
_journal_page_first o3508
_journal_page_last o3509
_journal_paper_doi 10.1107/S1600536811051129
_journal_volume 67
_journal_year 2011
_chemical_formula_iupac 'C12 H11 N1 O4'
_chemical_formula_moiety 'C12 H11 N1 O4'
_chemical_formula_sum 'C12 H11 N O4'
_chemical_formula_weight 233.2
_chemical_name_systematic
;
(<i>E</i>)-2-Cyano-3-(2,3-dimethoxyphenyl)acrylic acid
;
_space_group_IT_number 4
_symmetry_cell_setting monoclinic
_symmetry_space_group_name_Hall 'P 2yb'
_symmetry_space_group_name_H-M 'P 1 21 1'
_cell_angle_alpha 90
_cell_angle_beta 99.966(9)
_cell_angle_gamma 90
_cell_formula_units_Z 4
_cell_length_a 3.8564(5)
_cell_length_b 27.178(3)
_cell_length_c 10.4681(9)
_cell_measurement_reflns_used 10329
_cell_measurement_temperature 120
_cell_measurement_theta_max 66.97
_cell_measurement_theta_min 3.24
_cell_volume 1080.6(2)
_computing_cell_refinement 'CrysAlis PRO (Agilent, 2010)'
_computing_data_collection
;
CrysAlisPro (Agilent, 2010)
;
_computing_data_reduction 'CrysAlis PRO (Agilent, 2010)'
_computing_molecular_graphics 'DIAMOND (Brandenburg & Putz, 2005) and COOT (Emsley <i>et al.</i>, 2010)'
_computing_publication_material 'JANA2006 (Pet\<r\'i\<cek <i>et al.</i>, 2006)'
_computing_structure_refinement 'JANA2006 (Pet\<r\'i\<cek <i>et al.</i>, 2006)'
_computing_structure_solution 'SIR2002 (Burla <i>et al.</i>, 2003)'
_diffrn_ambient_temperature 120
_diffrn_detector_area_resol_mean 10.3784
_diffrn_measured_fraction_theta_full 0.99
_diffrn_measured_fraction_theta_max 0.99
_diffrn_measurement_device 'four-cycle diffractometer'
_diffrn_measurement_device_type 'Agilent Xcalibur diffractometer with an Atlas (Gemini ultra Cu) detector'
_diffrn_measurement_method 'Rotation method data acquisition using \w'
_diffrn_radiation_monochromator mirror
_diffrn_radiation_source 'Enhance Ultra (Cu) X-ray Source'
_diffrn_radiation_type 'Cu K\a'
_diffrn_radiation_wavelength 1.5418
_diffrn_reflns_av_R_equivalents 0.0826
_diffrn_reflns_av_sigmaI/netI 0.0267
_diffrn_reflns_limit_h_max 4
_diffrn_reflns_limit_h_min -4
_diffrn_reflns_limit_k_max 32
_diffrn_reflns_limit_k_min -32
_diffrn_reflns_limit_l_max 12
_diffrn_reflns_limit_l_min -12
_diffrn_reflns_number 17777
_diffrn_reflns_reduction_process
;
Integration of the CCD images was done by program CrysAlisPro
(Agilent Technologies, 2010). The same program was used for indexing of the
crystal shape and absorption correction.
;
_diffrn_reflns_theta_full 67.18
_diffrn_reflns_theta_max 67.18
_diffrn_reflns_theta_min 3.25
_diffrn_standards_number 0
_exptl_absorpt_coefficient_mu 0.916
_exptl_absorpt_correction_T_max 1
_exptl_absorpt_correction_T_min 0.525
_exptl_absorpt_correction_type multi-scan
_exptl_absorpt_process_details
;
(CrysAlis PRO; Agilent, 2010)
;
_exptl_crystal_colour yellow
_exptl_crystal_density_diffrn 1.4331
_exptl_crystal_density_method 'not measured'
_exptl_crystal_description plate
_exptl_crystal_F_000 488
_exptl_crystal_size_max 0.571
_exptl_crystal_size_mid 0.151
_exptl_crystal_size_min 0.053
_refine_diff_density_max 0.23
_refine_diff_density_min -0.23
_refine_ls_extinction_method none
_refine_ls_goodness_of_fit_ref 1.73
_refine_ls_hydrogen_treatment mixed
_refine_ls_number_constraints 83
_refine_ls_number_parameters 314
_refine_ls_number_reflns 1922
_refine_ls_number_restraints 2
_refine_ls_R_factor_all 0.0565
_refine_ls_R_factor_gt 0.0487
_refine_ls_shift/su_max 0.0054
_refine_ls_shift/su_mean 0.0006
_refine_ls_structure_factor_coef Fsqd
_refine_ls_weighting_details w=1/[\s^2^(I)+0.0025000002I^2^]
_refine_ls_weighting_scheme sigma
_refine_ls_wR_factor_gt 0.1240
_refine_ls_wR_factor_ref 0.1291
_reflns_number_gt 1638
_reflns_number_total 1922
_reflns_threshold_expression I>3\s(I)
_cod_data_source_file bt5719.cif
_cod_data_source_block I
_cod_original_sg_symbol_H-M 'P 21'
_cod_original_formula_sum 'C12 H11 N1 O4'
_cod_database_code 2232602
_cod_database_fobs_code 2232602

loop_
_symmetry_equiv_pos_site_id
_symmetry_equiv_pos_as_xyz
1 x,y,z
2 -x,y+1/2,-z

loop_
_atom_site_type_symbol
_atom_site_label
_atom_site_fract_x
_atom_site_fract_y
_atom_site_fract_z
_atom_site_U_iso_or_equiv
_atom_site_adp_type
_atom_site_calc_flag
_atom_site_refinement_flags
_atom_site_occupancy
_atom_site_symmetry_multiplicity
O O1 0.2649(11) 0.6335(11) 0.4130(3) 0.0326(11) Uani d . 1 2
O O2 0.4957(11) 0.5846(11) 0.2764(3) 0.0345(12) Uani d . 1 2
O O3 -0.0165(9) 0.5839(11) 0.7938(3) 0.0283(10) Uani d . 1 2
O O4 -0.1254(10) 0.5233(11) 0.9851(3) 0.0308(11) Uani d . 1 2
O O5 0.5833(10) 0.6646(11) 1.1452(3) 0.0320(12) Uani d . 1 2
O O6 0.3472(10) 0.7133(11) 1.2816(3) 0.0332(12) Uani d . 1 2
O O7 0.8594(9) 0.7170(11) 0.7627(3) 0.0283(10) Uani d . 1 2
O O8 0.9534(10) 0.7793(11) 0.5719(3) 0.0342(12) Uani d . 1 2
N N1 0.5464(13) 0.4678(11) 0.3684(4) 0.0343(14) Uani d . 1 2
N N2 0.2837(13) 0.8295(11) 1.1899(4) 0.0321(14) Uani d . 1 2
C C1 0.1528(12) 0.5171(11) 0.6702(5) 0.0236(14) Uani d . 1 2
C C2 0.0453(13) 0.5351(11) 0.7835(4) 0.0236(14) Uani d . 1 2
C C3 -0.0160(12) 0.5019(11) 0.8808(4) 0.0245(14) Uani d . 1 2
C C4 0.0298(13) 0.4524(11) 0.8650(4) 0.0255(14) Uani d . 1 2
C C5 0.1332(14) 0.4346(11) 0.7525(5) 0.0288(15) Uani d . 1 2
C C6 0.1917(13) 0.4663(11) 0.6560(4) 0.0274(15) Uani d . 1 2
C C7 0.2100(13) 0.5534(11) 0.5742(4) 0.0250(14) Uani d . 1 2
C C8 0.3328(14) 0.5483(11) 0.4605(4) 0.0243(14) Uani d . 1 2
C C9 0.4445(14) 0.5034(11) 0.4110(4) 0.0277(14) Uani d . 1 2
C C10 0.3636(13) 0.5926(11) 0.3818(4) 0.0257(14) Uani d . 1 2
C C11 0.1964(15) 0.6094(11) 0.9025(5) 0.0332(16) Uani d . 1 2
C C12 -0.1818(14) 0.4919(11) 1.0900(5) 0.0334(16) Uani d . 1 2
C C13 0.6801(13) 0.7825(11) 0.8888(4) 0.0234(13) Uani d . 1 2
C C14 0.7893(13) 0.7657(11) 0.7738(4) 0.0247(14) Uani d . 1 2
C C15 0.8358(13) 0.7994(11) 0.6769(4) 0.0283(15) Uani d . 1 2
C C16 0.7721(14) 0.8488(11) 0.6932(5) 0.0289(15) Uani d . 1 2
C C17 0.6679(14) 0.8651(11) 0.8067(5) 0.0286(15) Uani d . 1 2
C C18 0.6238(13) 0.8332(11) 0.9037(4) 0.0273(15) Uani d . 1 2
C C19 0.6324(13) 0.7453(11) 0.9840(4) 0.0229(14) Uani d . 1 2
C C20 0.5098(13) 0.7499(11) 1.0980(4) 0.0250(14) Uani d . 1 2
C C21 0.3867(13) 0.7943(11) 1.1482(4) 0.0249(14) Uani d . 1 2
C C22 0.4825(13) 0.7055(11) 1.1777(4) 0.0255(14) Uani d . 1 2
C C23 0.6528(14) 0.6915(11) 0.6539(5) 0.0311(15) Uani d . 1 2
C C24 0.9902(15) 0.8114(11) 0.4668(5) 0.0357(17) Uani d . 1 2
H H4 -0.00949 0.429884 0.931765 0.0306 Uiso calc R 1 2
H H5 0.164009 0.399816 0.742312 0.0346 Uiso calc R 1 2
H H6 0.259432 0.453504 0.578406 0.0329 Uiso calc R 1 2
H H7 0.151405 0.586516 0.594259 0.03 Uiso calc R 1 2
H H11a 0.27646 0.640183 0.873092 0.0498 Uiso calc R 1 2
H H11b 0.05723 0.615435 0.968529 0.0498 Uiso calc R 1 2
H H11c 0.395751 0.589449 0.937303 0.0498 Uiso calc R 1 2
H H12a -0.277146 0.510825 1.153105 0.0501 Uiso calc R 1 2
H H12b -0.343934 0.466212 1.057065 0.0501 Uiso calc R 1 2
H H12c 0.038147 0.47757 1.129784 0.0501 Uiso calc R 1 2
H H16 0.799855 0.871938 0.626328 0.0347 Uiso calc R 1 2
H H17 0.62584 0.899564 0.817253 0.0344 Uiso calc R 1 2
H H18 0.554605 0.845365 0.981646 0.0327 Uiso calc R 1 2
H H19 0.697052 0.712524 0.963476 0.0275 Uiso calc R 1 2
H H23a 0.668317 0.656625 0.668973 0.0466 Uiso calc R 1 2
H H23b 0.411361 0.70166 0.644608 0.0466 Uiso calc R 1 2
H H23c 0.741702 0.699178 0.576118 0.0466 Uiso calc R 1 2
H H24a 1.067113 0.792805 0.398881 0.0535 Uiso calc R 1 2
H H24b 0.767556 0.826519 0.434114 0.0535 Uiso calc R 1 2
H H24c 1.160734 0.836408 0.496816 0.0535 Uiso calc R 1 2
H H6o 0.315(19) 0.6834(14) 1.301(7) 0.0498 Uiso d TD 1 2
H H2o 0.50(2) 0.6115(17) 0.235(6) 0.0517 Uiso d TD 1 2

loop_
_atom_site_aniso_label
_atom_site_aniso_U_11
_atom_site_aniso_U_22
_atom_site_aniso_U_33
_atom_site_aniso_U_12
_atom_site_aniso_U_13
_atom_site_aniso_U_23
_atom_site_aniso_type_symbol
O1 0.051(2) 0.0260(17) 0.0237(16) -0.0015(15) 0.0152(16) 0.0005(13) O
O2 0.053(2) 0.0316(19) 0.0222(16) -0.0003(18) 0.0166(16) 0.0036(14) O
O3 0.039(2) 0.0282(17) 0.0183(14) 0.0052(15) 0.0074(14) 0.0006(13) O
O4 0.042(2) 0.0356(18) 0.0183(15) 0.0008(16) 0.0162(15) 0.0033(13) O
O5 0.048(2) 0.0256(18) 0.0249(18) 0.0029(15) 0.0118(16) 0.0038(13) O
O6 0.047(2) 0.0329(19) 0.0238(16) 0.0009(17) 0.0181(16) 0.0038(14) O
O7 0.037(2) 0.0304(18) 0.0177(14) 0.0057(14) 0.0058(14) -0.0018(13) O
O8 0.046(2) 0.042(2) 0.0183(16) 0.0056(18) 0.0151(16) 0.0045(14) O
N1 0.046(3) 0.036(2) 0.0238(19) 0.000(2) 0.0145(19) -0.0008(17) N
N2 0.041(3) 0.032(2) 0.026(2) -0.0008(19) 0.0129(19) -0.0004(17) N
C1 0.022(2) 0.029(2) 0.021(2) 0.0003(19) 0.0066(18) 0.0038(18) C
C2 0.022(2) 0.028(2) 0.021(2) 0.0016(18) 0.0043(19) 0.0002(18) C
C3 0.023(2) 0.036(2) 0.017(2) 0.0012(19) 0.0094(18) 0.0015(19) C
C4 0.026(2) 0.031(2) 0.020(2) -0.0031(19) 0.0053(19) 0.0032(17) C
C5 0.035(3) 0.029(2) 0.023(2) -0.002(2) 0.008(2) 0.0023(18) C
C6 0.032(3) 0.030(2) 0.022(2) -0.001(2) 0.009(2) -0.0003(19) C
C7 0.028(3) 0.028(2) 0.020(2) -0.0008(19) 0.0069(19) 0.0026(18) C
C8 0.028(3) 0.027(2) 0.018(2) -0.0036(19) 0.0045(19) -0.0008(17) C
C9 0.035(3) 0.028(2) 0.020(2) -0.004(2) 0.007(2) 0.0008(18) C
C10 0.030(3) 0.030(3) 0.018(2) -0.0027(19) 0.0073(19) 0.0007(18) C
C11 0.040(3) 0.034(3) 0.027(2) 0.001(2) 0.010(2) -0.0020(19) C
C12 0.037(3) 0.045(3) 0.020(2) 0.003(2) 0.012(2) 0.008(2) C
C13 0.026(3) 0.028(2) 0.0164(19) -0.0014(19) 0.0057(19) 0.0029(17) C
C14 0.028(3) 0.028(2) 0.019(2) 0.002(2) 0.0063(19) 0.0017(18) C
C15 0.029(3) 0.037(3) 0.020(2) -0.002(2) 0.008(2) 0.001(2) C
C16 0.032(3) 0.033(3) 0.023(2) -0.002(2) 0.007(2) 0.0092(18) C
C17 0.033(3) 0.026(2) 0.028(2) -0.002(2) 0.008(2) 0.0022(19) C
C18 0.032(3) 0.030(2) 0.020(2) 0.000(2) 0.005(2) -0.0018(18) C
C19 0.025(3) 0.025(2) 0.019(2) -0.0012(19) 0.0045(19) 0.0013(18) C
C20 0.026(2) 0.027(2) 0.022(2) -0.0017(19) 0.005(2) 0.0033(18) C
C21 0.031(3) 0.027(2) 0.0177(19) -0.0022(19) 0.0084(19) 0.0035(17) C
C22 0.030(3) 0.026(2) 0.022(2) -0.0027(19) 0.006(2) 0.0013(18) C
C23 0.035(3) 0.032(3) 0.026(2) -0.002(2) 0.005(2) -0.0026(19) C
C24 0.039(3) 0.049(3) 0.024(2) -0.002(3) 0.016(2) 0.007(2) C

loop_
_atom_type_symbol
_atom_type_scat_dispersion_real
_atom_type_scat_dispersion_imag
_atom_type_scat_source
C 0.0181 0.0091 'International Tables Vol C tables 4.2.6.8 and 6.1.1.1'
H 0.0000 0.0000 'International Tables Vol C tables 4.2.6.8 and 6.1.1.1'
N 0.0311 0.0180 'International Tables Vol C tables 4.2.6.8 and 6.1.1.1'
O 0.0492 0.0322 'International Tables Vol C tables 4.2.6.8 and 6.1.1.1'

loop_
_geom_angle_atom_site_label_1
_geom_angle_atom_site_label_2
_geom_angle_atom_site_label_3
_geom_angle
C10 O2 H2o 109(5)
C2 O3 C11 116.4(14)
C3 O4 C12 118(2)
C22 O6 H6o 98(5)
C14 O7 C23 116.3(14)
C15 O8 C24 118(2)
C2 C1 C6 119.1(17)
C2 C1 C7 117(2)
C6 C1 C7 124.4(12)
O3 C2 C1 119.3(17)
O3 C2 C3 121.0(12)
C1 C2 C3 120(2)
O4 C3 C2 115(2)
O4 C3 C4 125.3(17)
C2 C3 C4 120.0(12)
C3 C4 C5 120.3(18)
C3 C4 H4 119.845
C5 C4 H4 119.8442
C4 C5 C6 121(3)
C4 C5 H5 119.6762
C6 C5 H5 119.6755
C1 C6 C5 120.4(13)
C1 C6 H6 119.8163
C5 C6 H6 119.8174
C1 C7 C8 131(2)
C1 C7 H7 114.6249
C8 C7 H7 114.6246
C7 C8 C9 125(2)
C7 C8 C10 119(2)
C9 C8 C10 116.0(9)
N1 C9 C8 177.1(17)
O1 C10 O2 124(2)
O1 C10 C8 121.9(9)
O2 C10 C8 115(2)
O3 C11 H11a 109.4714
O3 C11 H11b 109.4709
O3 C11 H11c 109.4705
H11a C11 H11b 109.4718
H11a C11 H11c 109.4715
H11b C11 H11c 109.4713
O4 C12 H12a 109.471
O4 C12 H12b 109.4717
O4 C12 H12c 109.4716
H12a C12 H12b 109.4706
H12a C12 H12c 109.4709
H12b C12 H12c 109.4715
C14 C13 C18 118.8(17)
C14 C13 C19 117(2)
C18 C13 C19 124.4(11)
O7 C14 C13 118.5(17)
O7 C14 C15 121.5(12)
C13 C14 C15 120(2)
O8 C15 C14 115(2)
O8 C15 C16 125.2(18)
C14 C15 C16 119.9(12)
C15 C16 C17 119.9(18)
C15 C16 H16 120.0398
C17 C16 H16 120.0393
C16 C17 C18 122(3)
C16 C17 H17 119.1935
C18 C17 H17 119.193
C13 C18 C17 119.8(13)
C13 C18 H18 120.1038
C17 C18 H18 120.1024
C13 C19 C20 130(2)
C13 C19 H19 115.0573
C20 C19 H19 115.0579
C19 C20 C21 126(2)
C19 C20 C22 119(2)
C21 C20 C22 114.9(9)
N2 C21 C20 178.7(18)
O5 C22 O6 124(2)
O5 C22 C20 121.2(9)
O6 C22 C20 115(2)
O7 C23 H23a 109.4707
O7 C23 H23b 109.4723
O7 C23 H23c 109.472
H23a C23 H23b 109.4696
H23a C23 H23c 109.4705
H23b C23 H23c 109.4722
O8 C24 H24a 109.4715
O8 C24 H24b 109.4709
O8 C24 H24c 109.4717
H24a C24 H24b 109.4707
H24a C24 H24c 109.4706
H24b C24 H24c 109.4718

loop_
_geom_bond_atom_site_label_1
_geom_bond_atom_site_label_2
_geom_bond_distance
O1 C10 1.24(4)
O2 C10 1.311(9)
O2 H2o 0.85(6)
O3 C2 1.35(4)
O3 C11 1.46(2)
O4 C3 1.367(18)
O4 C12 1.44(2)
O5 C22 1.24(4)
O6 C22 1.303(9)
O6 H6o 0.85(5)
O7 C14 1.36(4)
O7 C23 1.45(2)
O8 C15 1.373(17)
O8 C24 1.43(3)
N1 C9 1.16(3)
N2 C21 1.15(3)
C1 C2 1.411(16)
C1 C6 1.40(4)
C1 C7 1.45(3)
C2 C3 1.41(3)
C3 C4 1.37(4)
C4 C5 1.394(16)
C4 H4 0.96
C5 C6 1.38(3)
C5 H5 0.96
C6 H6 0.96
C7 C8 1.362(8)
C7 H7 0.96
C8 C9 1.42(4)
C8 C10 1.48(3)
C11 H11a 0.96
C11 H11b 0.96
C11 H11c 0.96
C12 H12a 0.96
C12 H12b 0.96
C12 H12c 0.96
C13 C14 1.418(15)
C13 C18 1.41(4)
C13 C19 1.45(3)
C14 C15 1.40(3)
C15 C16 1.38(4)
C16 C17 1.391(15)
C16 H16 0.96
C17 C18 1.37(3)
C17 H17 0.96
C18 H18 0.96
C19 C20 1.364(8)
C19 H19 0.96
C20 C21 1.43(3)
C20 C22 1.48(3)
C23 H23a 0.96
C23 H23b 0.96
C23 H23c 0.96
C24 H24a 0.96
C24 H24b 0.96
C24 H24c 0.96

loop_
_geom_hbond_atom_site_label_D
_geom_hbond_atom_site_label_H
_geom_hbond_atom_site_label_A
_geom_hbond_site_symmetry_A
_geom_hbond_distance_DH
_geom_hbond_distance_HA
_geom_hbond_distance_DA
_geom_hbond_angle_DHA
_geom_hbond_publ_flag
O6 H6o O1 1_556 0.85(5) 1.82(6) 2.62(3) 154(6) y
O2 H2o O5 1_554 0.85(6) 1.79(6) 2.63(3) 169(8) y
C11 H11c O4 1_655 0.96 2.56 3.50(3) 166.68 y
C23 H23a O3 1_655 0.96 2.56 3.42(4) 148.94 y

loop_
_geom_torsion_atom_site_label_1
_geom_torsion_atom_site_label_2
_geom_torsion_atom_site_label_3
_geom_torsion_atom_site_label_4
_geom_torsion
C1 C2 O3 C11 -120.5(7)
C2 C3 O4 C12 -178.0(5)
C13 C14 O7 C23 121.0(7)
C14 C15 O8 C24 177.1(6)

loop_
_cod_related_entry_id
_cod_related_entry_database
_cod_related_entry_code
1 ChemSpider 4778633
